data_4074445
loop_
_publ_author_name
'Lee, Suh-Jane'
'Shapiro, Pamela J.'
'Twamley, Brendan'

_publ_section_title
;
 Synthesis and Characterization of [(C5Me4H)2Al]+, an Initiator for the
 Polymerization of Isobutene. X-ray Crystal Structures of
 [(C5Me4H)2Al(\m-Cl)]2and [(C5Me4H)2Al][B(C6F5)4]
;
_journal_issue 23
_journal_name_full Organometallics
_journal_page_first 5582
_journal_paper_doi 10.1021/om0606439
_journal_volume 25
_journal_year 2006
_chemical_formula_moiety 'C36 H52 Al2 Cl2'
_chemical_formula_sum 'C36 H52 Al2 Cl2'
_chemical_formula_weight 609.64
_chemical_name_common '[Cp'2Al-mu-Cl]2'
_chemical_name_systematic
; 
 ? 
;
_space_group_IT_number 2
_symmetry_cell_setting triclinic
_symmetry_space_group_name_Hall '-P 1'
_symmetry_space_group_name_H-M 'P -1'
_atom_sites_solution_hydrogens geom
_atom_sites_solution_primary direct
_atom_sites_solution_secondary difmap
_audit_creation_method SHELXL-97
_cell_angle_alpha 108.88(3)
_cell_angle_beta 111.74(3)
_cell_angle_gamma 92.98(3)
_cell_formula_units_Z 1
_cell_length_a 8.6221(17)
_cell_length_b 10.595(2)
_cell_length_c 10.614(2)
_cell_measurement_reflns_used 4723
_cell_measurement_temperature 203(2)
_cell_measurement_theta_max 27.51
_cell_measurement_theta_min 2.22
_cell_volume 835.7(4)
_computing_cell_refinement 'Bruker SAINTPlus v. 6.02'
_computing_data_collection 'Bruker SMART'
_computing_data_reduction 'Bruker SAINTPlus v. 6.02'
_computing_molecular_graphics 'XP, Bruker SHELXTL v. 5.10'
_computing_publication_material 'XCIF, Bruker SHELXTL v. 5.10'
_computing_structure_refinement 'XL, Bruker SHELXTL v. 5.10'
_computing_structure_solution 'XS, Bruker SHELXTL v. 5.10'
_diffrn_ambient_temperature 203(2)
_diffrn_detector_area_resol_mean 8.3
_diffrn_measured_fraction_theta_full 0.995
_diffrn_measured_fraction_theta_max 0.995
_diffrn_measurement_device_type 'Bruker/Siemens SMART 1K'
_diffrn_measurement_method \w
_diffrn_radiation_monochromator graphite
_diffrn_radiation_source 'normal-focus sealed tube'
_diffrn_radiation_type MoK\a
_diffrn_radiation_wavelength 0.71073
_diffrn_reflns_av_R_equivalents 0.0248
_diffrn_reflns_av_sigmaI/netI 0.0284
_diffrn_reflns_limit_h_max 10
_diffrn_reflns_limit_h_min -10
_diffrn_reflns_limit_k_max 12
_diffrn_reflns_limit_k_min -12
_diffrn_reflns_limit_l_max 12
_diffrn_reflns_limit_l_min -12
_diffrn_reflns_number 8693
_diffrn_reflns_theta_full 25.25
_diffrn_reflns_theta_max 25.25
_diffrn_reflns_theta_min 2.07
_diffrn_standards_number 0
_exptl_absorpt_coefficient_mu 0.270
_exptl_absorpt_correction_T_max 0.9631
_exptl_absorpt_correction_T_min 0.9355
_exptl_absorpt_correction_type multi-scan
_exptl_absorpt_process_details 'SADABS; Bruker, 1999'
_exptl_crystal_colour colorless
_exptl_crystal_density_diffrn 1.211
_exptl_crystal_density_method 'not measured'
_exptl_crystal_description block
_exptl_crystal_F_000 328
_exptl_crystal_size_max 0.25
_exptl_crystal_size_mid 0.15
_exptl_crystal_size_min 0.14
_refine_diff_density_max 0.308
_refine_diff_density_min -0.235
_refine_diff_density_rms 0.046
_refine_ls_extinction_method none
_refine_ls_goodness_of_fit_ref 1.054
_refine_ls_hydrogen_treatment constr
_refine_ls_matrix_type full
_refine_ls_number_parameters 189
_refine_ls_number_reflns 3011
_refine_ls_number_restraints 0
_refine_ls_restrained_S_all 1.054
_refine_ls_R_factor_all 0.0514
_refine_ls_R_factor_gt 0.0385
_refine_ls_shift/su_max 0.001
_refine_ls_shift/su_mean 0.000
_refine_ls_structure_factor_coef Fsqd
_refine_ls_weighting_details 'calc w=1/[\s^2^(Fo^2^)+(0.0513P)^2^+0.4156P] where P=(Fo^2^+2Fc^2^)/3'
_refine_ls_weighting_scheme calc
_refine_ls_wR_factor_gt 0.0995
_refine_ls_wR_factor_ref 0.1076
_reflns_number_gt 2446
_reflns_number_total 3011
_reflns_threshold_expression I>2\s(I)
_cod_data_source_file om0606439si20060717_121031.cif
_cod_data_source_block bt248
_cod_depositor_comments
;
The following automatic conversions were performed:

'_symmetry_cell_setting' value 'Triclinic' changed to 'triclinic'
according to /home/saulius/struct/CIF-dictionaries/cif_core.dic
dictionary named 'cif_core.dic' version 2.4.1 from 2010-06-29.

Automatic conversion script
Id: cif_fix_values 1715 2011-07-08 13:25:40Z adriana 
;
_cod_original_sg_symbol_H-M P-1
_cod_database_code 4074445

loop_
_symmetry_equiv_pos_as_xyz
'x, y, z'
'-x, -y, -z'

loop_
_atom_site_label
_atom_site_type_symbol
_atom_site_fract_x
_atom_site_fract_y
_atom_site_fract_z
_atom_site_U_iso_or_equiv
_atom_site_adp_type
_atom_site_occupancy
_atom_site_symmetry_multiplicity
_atom_site_calc_flag
_atom_site_refinement_flags
Al1 Al 0.48855(8) 0.66409(7) 0.59426(7) 0.03483(19) Uani 1 1 d .
Cl1 Cl 0.29961(6) 0.45626(5) 0.43627(6) 0.03501(17) Uani 1 1 d .
C1 C 0.4604(2) 0.7872(2) 0.4825(2) 0.0303(5) Uani 1 1 d .
H1A H 0.4549 0.8799 0.5403 0.036 Uiso 1 1 calc R
C2 C 0.6016(3) 0.7888(2) 0.4345(2) 0.0315(5) Uani 1 1 d .
C3 C 0.5385(3) 0.7216(2) 0.2885(2) 0.0311(5) Uani 1 1 d .
C4 C 0.3536(3) 0.6821(2) 0.2315(2) 0.0310(5) Uani 1 1 d .
C5 C 0.3047(3) 0.7247(2) 0.3428(2) 0.0309(5) Uani 1 1 d .
C6 C 0.7825(3) 0.8563(3) 0.5380(3) 0.0461(6) Uani 1 1 d .
H6A H 0.8564 0.8331 0.4872 0.069 Uiso 1 1 calc R
H6B H 0.8167 0.8254 0.6191 0.069 Uiso 1 1 calc R
H6C H 0.7912 0.9542 0.5744 0.069 Uiso 1 1 calc R
C7 C 0.6355(3) 0.6900(2) 0.1936(3) 0.0455(6) Uani 1 1 d .
H7A H 0.7541 0.7341 0.2516 0.068 Uiso 1 1 calc R
H7B H 0.5877 0.7232 0.1149 0.068 Uiso 1 1 calc R
H7C H 0.6272 0.5924 0.1530 0.068 Uiso 1 1 calc R
C8 C 0.2407(3) 0.6094(2) 0.0727(2) 0.0432(6) Uani 1 1 d .
H8A H 0.1225 0.6043 0.0587 0.065 Uiso 1 1 calc R
H8B H 0.2627 0.5182 0.0399 0.065 Uiso 1 1 calc R
H8C H 0.2640 0.6587 0.0169 0.065 Uiso 1 1 calc R
C9 C 0.1275(3) 0.7152(3) 0.3344(3) 0.0427(6) Uani 1 1 d .
H9A H 0.0489 0.6538 0.2378 0.064 Uiso 1 1 calc R
H9B H 0.0983 0.8046 0.3530 0.064 Uiso 1 1 calc R
H9C H 0.1202 0.6810 0.4069 0.064 Uiso 1 1 calc R
C10 C 0.5035(3) 0.6646(2) 0.7914(2) 0.0316(5) Uani 1 1 d .
H10A H 0.5121 0.5743 0.7823 0.038 Uiso 1 1 calc R
C11 C 0.3486(3) 0.7162(2) 0.7524(2) 0.0306(5) Uani 1 1 d .
C12 C 0.3934(3) 0.8547(2) 0.7806(2) 0.0315(5) Uani 1 1 d .
C13 C 0.5731(3) 0.8914(2) 0.8382(2) 0.0319(5) Uani 1 1 d .
C14 C 0.6431(3) 0.7764(2) 0.8469(2) 0.0316(5) Uani 1 1 d .
C15 C 0.1722(3) 0.6371(2) 0.7004(2) 0.0392(5) Uani 1 1 d .
H15A H 0.1321 0.6672 0.7774 0.059 Uiso 1 1 calc R
H15B H 0.1750 0.5410 0.6754 0.059 Uiso 1 1 calc R
H15C H 0.0961 0.6521 0.6151 0.059 Uiso 1 1 calc R
C16 C 0.2735(3) 0.9496(2) 0.7518(3) 0.0450(6) Uani 1 1 d .
H16A H 0.2919 1.0213 0.8434 0.067 Uiso 1 1 calc R
H16B H 0.1571 0.8997 0.7060 0.067 Uiso 1 1 calc R
H16C H 0.2939 0.9894 0.6876 0.067 Uiso 1 1 calc R
C17 C 0.6702(3) 1.0305(2) 0.8780(3) 0.0469(6) Uani 1 1 d .
H17A H 0.6289 1.0581 0.7946 0.070 Uiso 1 1 calc R
H17B H 0.7904 1.0283 0.9063 0.070 Uiso 1 1 calc R
H17C H 0.6540 1.0949 0.9589 0.070 Uiso 1 1 calc R
C18 C 0.8289(3) 0.7709(3) 0.9148(2) 0.0435(6) Uani 1 1 d .
H18A H 0.8696 0.8075 1.0203 0.065 Uiso 1 1 calc R
H18B H 0.8935 0.8243 0.8853 0.065 Uiso 1 1 calc R
H18C H 0.8433 0.6772 0.8826 0.065 Uiso 1 1 calc R

loop_
_atom_site_aniso_label
_atom_site_aniso_U_11
_atom_site_aniso_U_22
_atom_site_aniso_U_33
_atom_site_aniso_U_23
_atom_site_aniso_U_13
_atom_site_aniso_U_12
Al1 0.0252(3) 0.0493(4) 0.0314(4) 0.0212(3) 0.0083(3) 0.0030(3)
Cl1 0.0234(3) 0.0393(3) 0.0362(3) 0.0105(2) 0.0091(2) 0.0027(2)
C1 0.0286(11) 0.0357(11) 0.0257(10) 0.0113(9) 0.0102(8) 0.0054(9)
C2 0.0272(11) 0.0352(11) 0.0350(12) 0.0183(9) 0.0113(9) 0.0053(9)
C3 0.0334(11) 0.0318(11) 0.0358(11) 0.0181(9) 0.0171(9) 0.0096(9)
C4 0.0338(11) 0.0292(10) 0.0296(11) 0.0136(9) 0.0102(9) 0.0060(9)
C5 0.0262(10) 0.0362(11) 0.0314(11) 0.0173(9) 0.0087(9) 0.0079(9)
C6 0.0306(12) 0.0560(15) 0.0495(15) 0.0251(12) 0.0104(11) -0.0009(11)
C7 0.0541(15) 0.0456(14) 0.0511(15) 0.0209(11) 0.0335(12) 0.0156(11)
C8 0.0468(14) 0.0451(13) 0.0315(12) 0.0133(10) 0.0103(10) 0.0067(11)
C9 0.0278(11) 0.0549(15) 0.0487(14) 0.0251(12) 0.0138(10) 0.0102(10)
C10 0.0324(11) 0.0312(11) 0.0293(11) 0.0099(9) 0.0116(9) 0.0064(9)
C11 0.0292(11) 0.0375(12) 0.0233(10) 0.0094(9) 0.0108(8) 0.0040(9)
C12 0.0336(11) 0.0350(11) 0.0245(10) 0.0100(9) 0.0111(9) 0.0088(9)
C13 0.0337(11) 0.0328(11) 0.0246(10) 0.0086(9) 0.0091(9) 0.0029(9)
C14 0.0281(10) 0.0391(12) 0.0226(10) 0.0096(9) 0.0071(8) 0.0043(9)
C15 0.0323(12) 0.0488(14) 0.0359(12) 0.0139(10) 0.0155(10) 0.0021(10)
C16 0.0435(13) 0.0459(14) 0.0445(14) 0.0176(11) 0.0151(11) 0.0175(11)
C17 0.0480(14) 0.0393(13) 0.0411(13) 0.0112(11) 0.0098(11) -0.0026(11)
C18 0.0312(12) 0.0555(15) 0.0332(12) 0.0130(11) 0.0051(9) 0.0067(10)

loop_
_atom_type_symbol
_atom_type_description
_atom_type_scat_dispersion_real
_atom_type_scat_dispersion_imag
_atom_type_scat_source
C C 0.0033 0.0016 'International Tables Vol C Tables 4.2.6.8 and 6.1.1.4'
H H 0.0000 0.0000 'International Tables Vol C Tables 4.2.6.8 and 6.1.1.4'
Al Al 0.0645 0.0514 'International Tables Vol C Tables 4.2.6.8 and 6.1.1.4'
Cl Cl 0.1484 0.1585 'International Tables Vol C Tables 4.2.6.8 and 6.1.1.4'

loop_
_geom_angle_atom_site_label_1
_geom_angle_atom_site_label_2
_geom_angle_atom_site_label_3
_geom_angle
_geom_angle_site_symmetry_1
_geom_angle_site_symmetry_3
C1 Al1 C10 140.46(9) . .
C1 Al1 Cl1 107.95(7) . 2_666
C10 Al1 Cl1 101.78(7) . 2_666
C1 Al1 C14 113.61(9) . .
C10 Al1 C14 37.49(8) . .
Cl1 Al1 C14 94.17(7) 2_666 .
C1 Al1 Cl1 107.46(7) . .
C10 Al1 Cl1 100.52(7) . .
Cl1 Al1 Cl1 84.86(4) 2_666 .
C14 Al1 Cl1 136.95(7) . .
C1 Al1 C11 112.03(9) . .
C10 Al1 C11 37.31(8) . .
Cl1 Al1 C11 138.27(6) 2_666 .
C14 Al1 C11 59.19(7) . .
Cl1 Al1 C11 94.11(6) . .
Al1 Cl1 Al1 95.14(4) 2_666 .
C2 C1 C5 103.88(17) . .
C2 C1 Al1 108.86(14) . .
C5 C1 Al1 108.57(14) . .
C2 C1 H1A 111.7 . .
C5 C1 H1A 111.7 . .
Al1 C1 H1A 111.7 . .
C3 C2 C1 108.84(18) . .
C3 C2 C6 128.2(2) . .
C1 C2 C6 123.01(19) . .
C2 C3 C4 109.08(18) . .
C2 C3 C7 127.7(2) . .
C4 C3 C7 123.2(2) . .
C5 C4 C3 109.21(18) . .
C5 C4 C8 127.1(2) . .
C3 C4 C8 123.7(2) . .
C4 C5 C9 127.7(2) . .
C4 C5 C1 108.56(18) . .
C9 C5 C1 123.70(19) . .
C2 C6 H6A 109.5 . .
C2 C6 H6B 109.5 . .
H6A C6 H6B 109.5 . .
C2 C6 H6C 109.5 . .
H6A C6 H6C 109.5 . .
H6B C6 H6C 109.5 . .
C3 C7 H7A 109.5 . .
C3 C7 H7B 109.5 . .
H7A C7 H7B 109.5 . .
C3 C7 H7C 109.5 . .
H7A C7 H7C 109.5 . .
H7B C7 H7C 109.5 . .
C4 C8 H8A 109.5 . .
C4 C8 H8B 109.5 . .
H8A C8 H8B 109.5 . .
C4 C8 H8C 109.5 . .
H8A C8 H8C 109.5 . .
H8B C8 H8C 109.5 . .
C5 C9 H9A 109.5 . .
C5 C9 H9B 109.5 . .
H9A C9 H9B 109.5 . .
C5 C9 H9C 109.5 . .
H9A C9 H9C 109.5 . .
H9B C9 H9C 109.5 . .
C11 C10 C14 107.58(18) . .
C11 C10 Al1 83.09(13) . .
C14 C10 Al1 82.64(13) . .
C11 C10 H10A 126.2 . .
C14 C10 H10A 126.2 . .
Al1 C10 H10A 102.1 . .
C12 C11 C10 107.44(18) . .
C12 C11 C15 126.7(2) . .
C10 C11 C15 125.8(2) . .
C12 C11 Al1 89.48(13) . .
C10 C11 Al1 59.60(11) . .
C15 C11 Al1 118.48(14) . .
C11 C12 C13 108.81(19) . .
C11 C12 C16 126.5(2) . .
C13 C12 C16 124.7(2) . .
C14 C13 C12 108.88(19) . .
C14 C13 C17 126.3(2) . .
C12 C13 C17 124.8(2) . .
C13 C14 C10 107.27(18) . .
C13 C14 C18 127.2(2) . .
C10 C14 C18 125.3(2) . .
C13 C14 Al1 89.54(13) . .
C10 C14 Al1 59.87(11) . .
C18 C14 Al1 119.28(15) . .
C11 C15 H15A 109.5 . .
C11 C15 H15B 109.5 . .
H15A C15 H15B 109.5 . .
C11 C15 H15C 109.5 . .
H15A C15 H15C 109.5 . .
H15B C15 H15C 109.5 . .
C12 C16 H16A 109.5 . .
C12 C16 H16B 109.5 . .
H16A C16 H16B 109.5 . .
C12 C16 H16C 109.5 . .
H16A C16 H16C 109.5 . .
H16B C16 H16C 109.5 . .
C13 C17 H17A 109.5 . .
C13 C17 H17B 109.5 . .
H17A C17 H17B 109.5 . .
C13 C17 H17C 109.5 . .
H17A C17 H17C 109.5 . .
H17B C17 H17C 109.5 . .
C14 C18 H18A 109.5 . .
C14 C18 H18B 109.5 . .
H18A C18 H18B 109.5 . .
C14 C18 H18C 109.5 . .
H18A C18 H18C 109.5 . .
H18B C18 H18C 109.5 . .

loop_
_geom_bond_atom_site_label_1
_geom_bond_atom_site_label_2
_geom_bond_distance
_geom_bond_site_symmetry_2
Al1 C1 1.997(2) .
Al1 C10 2.046(2) .
Al1 Cl1 2.3409(11) 2_666
Al1 C14 2.346(2) .
Al1 Cl1 2.3511(15) .
Al1 C11 2.355(2) .
Cl1 Al1 2.3409(11) 2_666
C1 C2 1.485(3) .
C1 C5 1.495(3) .
C1 H1A 0.9900 .
C2 C3 1.351(3) .
C2 C6 1.502(3) .
C3 C4 1.461(3) .
C3 C7 1.503(3) .
C4 C5 1.349(3) .
C4 C8 1.499(3) .
C5 C9 1.494(3) .
C6 H6A 0.9700 .
C6 H6B 0.9700 .
C6 H6C 0.9700 .
C7 H7A 0.9700 .
C7 H7B 0.9700 .
C7 H7C 0.9700 .
C8 H8A 0.9700 .
C8 H8B 0.9700 .
C8 H8C 0.9700 .
C9 H9A 0.9700 .
C9 H9B 0.9700 .
C9 H9C 0.9700 .
C10 C11 1.438(3) .
C10 C14 1.440(3) .
C10 H10A 0.9400 .
C11 C12 1.401(3) .
C11 C15 1.505(3) .
C12 C13 1.417(3) .
C12 C16 1.499(3) .
C13 C14 1.402(3) .
C13 C17 1.503(3) .
C14 C18 1.507(3) .
C15 H15A 0.9700 .
C15 H15B 0.9700 .
C15 H15C 0.9700 .
C16 H16A 0.9700 .
C16 H16B 0.9700 .
C16 H16C 0.9700 .
C17 H17A 0.9700 .
C17 H17B 0.9700 .
C17 H17C 0.9700 .
C18 H18A 0.9700 .
C18 H18B 0.9700 .
C18 H18C 0.9700 .

loop_
_geom_torsion_atom_site_label_1
_geom_torsion_atom_site_label_2
_geom_torsion_atom_site_label_3
_geom_torsion_atom_site_label_4
_geom_torsion
_geom_torsion_site_symmetry_1
_geom_torsion_site_symmetry_4
C1 Al1 Cl1 Al1 107.23(7) . 2_666
C10 Al1 Cl1 Al1 -101.05(7) . 2_666
Cl1 Al1 Cl1 Al1 0.0 2_666 2_666
C14 Al1 Cl1 Al1 -90.62(9) . 2_666
C11 Al1 Cl1 Al1 -138.14(6) . 2_666
C10 Al1 C1 C2 126.21(16) . .
Cl1 Al1 C1 C2 -10.63(15) 2_666 .
C14 Al1 C1 C2 92.38(15) . .
Cl1 Al1 C1 C2 -100.82(14) . .
C11 Al1 C1 C2 157.16(13) . .
C10 Al1 C1 C5 -121.32(16) . .
Cl1 Al1 C1 C5 101.84(14) 2_666 .
C14 Al1 C1 C5 -155.15(13) . .
Cl1 Al1 C1 C5 11.66(15) . .
C11 Al1 C1 C5 -90.37(15) . .
C5 C1 C2 C3 -6.4(2) . .
Al1 C1 C2 C3 109.12(17) . .
C5 C1 C2 C6 173.5(2) . .
Al1 C1 C2 C6 -70.9(2) . .
C1 C2 C3 C4 4.4(2) . .
C6 C2 C3 C4 -175.6(2) . .
C1 C2 C3 C7 -176.0(2) . .
C6 C2 C3 C7 4.1(4) . .
C2 C3 C4 C5 -0.3(2) . .
C7 C3 C4 C5 -179.96(19) . .
C2 C3 C4 C8 178.1(2) . .
C7 C3 C4 C8 -1.6(3) . .
C3 C4 C5 C9 175.4(2) . .
C8 C4 C5 C9 -2.8(4) . .
C3 C4 C5 C1 -3.9(2) . .
C8 C4 C5 C1 177.8(2) . .
C2 C1 C5 C4 6.3(2) . .
Al1 C1 C5 C4 -109.49(17) . .
C2 C1 C5 C9 -173.1(2) . .
Al1 C1 C5 C9 71.2(2) . .
C1 Al1 C10 C11 51.86(19) . .
Cl1 Al1 C10 C11 -169.80(11) 2_666 .
C14 Al1 C10 C11 108.81(18) . .
Cl1 Al1 C10 C11 -82.91(12) . .
C1 Al1 C10 C14 -56.95(19) . .
Cl1 Al1 C10 C14 81.39(12) 2_666 .
Cl1 Al1 C10 C14 168.28(11) . .
C11 Al1 C10 C14 -108.81(18) . .
C14 C10 C11 C12 1.3(2) . .
Al1 C10 C11 C12 -78.73(16) . .
C14 C10 C11 C15 -175.00(19) . .
Al1 C10 C11 C15 105.0(2) . .
C14 C10 C11 Al1 79.99(15) . .
C1 Al1 C11 C12 -36.64(15) . .
C10 Al1 C11 C12 110.66(18) . .
Cl1 Al1 C11 C12 125.76(12) 2_666 .
C14 Al1 C11 C12 68.53(13) . .
Cl1 Al1 C11 C12 -147.35(12) . .
C1 Al1 C11 C10 -147.30(13) . .
Cl1 Al1 C11 C10 15.10(16) 2_666 .
C14 Al1 C11 C10 -42.13(12) . .
Cl1 Al1 C11 C10 101.99(12) . .
C1 Al1 C11 C15 95.80(18) . .
C10 Al1 C11 C15 -116.9(2) . .
Cl1 Al1 C11 C15 -101.79(17) 2_666 .
C14 Al1 C11 C15 -159.0(2) . .
Cl1 Al1 C11 C15 -14.91(17) . .
C10 C11 C12 C13 -0.8(2) . .
C15 C11 C12 C13 175.46(19) . .
Al1 C11 C12 C13 -58.53(16) . .
C10 C11 C12 C16 177.8(2) . .
C15 C11 C12 C16 -6.0(3) . .
Al1 C11 C12 C16 120.0(2) . .
C11 C12 C13 C14 0.0(2) . .
C16 C12 C13 C14 -178.60(19) . .
C11 C12 C13 C17 178.1(2) . .
C16 C12 C13 C17 -0.5(3) . .
C12 C13 C14 C10 0.8(2) . .
C17 C13 C14 C10 -177.2(2) . .
C12 C13 C14 C18 -173.6(2) . .
C17 C13 C14 C18 8.3(3) . .
C12 C13 C14 Al1 58.95(16) . .
C17 C13 C14 Al1 -119.1(2) . .
C11 C10 C14 C13 -1.3(2) . .
Al1 C10 C14 C13 79.04(15) . .
C11 C10 C14 C18 173.28(19) . .
Al1 C10 C14 C18 -106.4(2) . .
C11 C10 C14 Al1 -80.32(15) . .
C1 Al1 C14 C13 34.02(15) . .
C10 Al1 C14 C13 -110.36(18) . .
Cl1 Al1 C14 C13 145.69(12) 2_666 .
Cl1 Al1 C14 C13 -127.38(12) . .
C11 Al1 C14 C13 -68.45(13) . .
C1 Al1 C14 C10 144.38(13) . .
Cl1 Al1 C14 C10 -103.95(12) 2_666 .
Cl1 Al1 C14 C10 -17.02(16) . .
C11 Al1 C14 C10 41.91(12) . .
C1 Al1 C14 C18 -99.52(18) . .
C10 Al1 C14 C18 116.1(2) . .
Cl1 Al1 C14 C18 12.14(17) 2_666 .
Cl1 Al1 C14 C18 99.08(18) . .
C11 Al1 C14 C18 158.0(2) . .
